data_7036866
loop_
_publ_author_name
'Kottalanka, Ravi K.'
'Harinath, A.'
'Rej, Supriya'
'Panda, Tarun K.'

_publ_section_title
;
 Group 1 and group 2 metal complexes supported by a bidentate bulky
 iminopyrrolyl ligand: synthesis, structural diversity, and
 \e-caprolactone polymerization study.
;
_journal_issue 46
_journal_name_full 'Dalton transactions (Cambridge, England : 2003)'
_journal_page_first 19865
_journal_page_last 19879
_journal_paper_doi 10.1039/c5dt03222a
_journal_volume 44
_journal_year 2015
_chemical_formula_moiety 'C60 H61 Ba N4 O3, 2(C4 H8 O)'
_chemical_formula_sum 'C68 H77 Ba N4 O5'
_chemical_formula_weight 1167.68
_chemical_name_systematic
;
 ?
;
_space_group_IT_number 2
_symmetry_cell_setting triclinic
_symmetry_space_group_name_Hall '-P 1'
_symmetry_space_group_name_H-M 'P -1'
_atom_sites_solution_hydrogens geom
_atom_sites_solution_primary direct
_atom_sites_solution_secondary difmap
_audit_creation_method SHELXL-97
_audit_update_record
;
2015-08-13 deposited with the CCDC.
2015-10-08 downloaded from the CCDC.
;
_cell_angle_alpha 109.626(9)
_cell_angle_beta 93.344(8)
_cell_angle_gamma 106.825(9)
_cell_formula_units_Z 2
_cell_length_a 10.7818(11)
_cell_length_b 14.4888(15)
_cell_length_c 21.2076(19)
_cell_measurement_reflns_used 7340
_cell_measurement_temperature 150(2)
_cell_measurement_theta_max 71.4386
_cell_measurement_theta_min 3.3311
_cell_volume 2942.1(6)
_computing_cell_refinement
'CrysAlisPro, Agilent Technologies,Version 1.171.35.19 (release 27-10-2011CrysAlis171 .NET)(compiled Oct 27'
_computing_data_collection
'CrysAlisPro, Agilent Technologies,Version 1.171.35.19 (release 27-10-2011CrysAlis171 .NET)(compiled Oct 27'
_computing_data_reduction
'CrysAlisPro, Agilent Technologies,Version 1.171.35.19 (release 27-10-2011CrysAlis171 .NET)(compiled Oct 27'
_computing_molecular_graphics 'ORTEP III & Olex 2.1'
_computing_publication_material WinGX
_computing_structure_refinement 'SHELXL-97 (Sheldrick, 2008)'
_computing_structure_solution 'SHELXL-97 (Sheldrick, 2008)'
_diffrn_ambient_temperature 150(2)
_diffrn_measured_fraction_theta_full 0.965
_diffrn_measured_fraction_theta_max 0.965
_diffrn_measurement_device_type 'SuperNova, Dual, Cu at zero, Eos'
_diffrn_radiation_monochromator mirror
_diffrn_radiation_source supernova
_diffrn_radiation_type CuK\a
_diffrn_radiation_wavelength 1.54184
_diffrn_reflns_av_R_equivalents 0.0796
_diffrn_reflns_av_sigmaI/netI 0.1093
_diffrn_reflns_limit_h_max 13
_diffrn_reflns_limit_h_min -12
_diffrn_reflns_limit_k_max 17
_diffrn_reflns_limit_k_min -17
_diffrn_reflns_limit_l_max 25
_diffrn_reflns_limit_l_min -17
_diffrn_reflns_number 21652
_diffrn_reflns_theta_full 71.43
_diffrn_reflns_theta_max 71.43
_diffrn_reflns_theta_min 3.33
_exptl_absorpt_coefficient_mu 5.668
_exptl_absorpt_correction_T_max 1.00000
_exptl_absorpt_correction_T_min 0.51963
_exptl_absorpt_correction_type multi-scan
_exptl_absorpt_process_details
'CrysAlisPro, Agilent Technologies,Version 1.171.35.19 (release 27-10-2011 CrysAlis171 .NET)(compiled Oct 27'
_exptl_crystal_colour colorless
_exptl_crystal_density_diffrn 1.318
_exptl_crystal_density_method 'not measured'
_exptl_crystal_description plates
_exptl_crystal_F_000 1218
_exptl_crystal_size_max 0.27
_exptl_crystal_size_mid 0.25
_exptl_crystal_size_min 0.20
_refine_diff_density_max 1.832
_refine_diff_density_min -2.737
_refine_diff_density_rms 0.137
_refine_ls_extinction_method none
_refine_ls_goodness_of_fit_ref 1.009
_refine_ls_hydrogen_treatment mixed
_refine_ls_matrix_type full
_refine_ls_number_parameters 703
_refine_ls_number_reflns 11049
_refine_ls_number_restraints 0
_refine_ls_restrained_S_all 1.009
_refine_ls_R_factor_all 0.0874
_refine_ls_R_factor_gt 0.0667
_refine_ls_shift/su_max 0.001
_refine_ls_shift/su_mean 0.000
_refine_ls_structure_factor_coef Fsqd
_refine_ls_weighting_details 'calc w=1/[\s^2^(Fo^2^)+(0.1157P)^2^+0.0000P] where P=(Fo^2^+2Fc^2^)/3'
_refine_ls_weighting_scheme calc
_refine_ls_wR_factor_gt 0.1670
_refine_ls_wR_factor_ref 0.2011
_reflns_number_gt 8696
_reflns_number_total 11049
_reflns_threshold_expression >2\s(I)
_cod_data_source_file c5dt03222a2.cif
_cod_data_source_block 9
_cod_depositor_comments 'Adding full bibliography for 7036858--7036866.cif.'
_cod_original_cell_volume 2942.1(5)
_cod_original_sg_symbol_H-M 'P -1 '
_cod_database_code 7036866

loop_
_symmetry_equiv_pos_as_xyz
'x, y, z'
'-x, -y, -z'

loop_
_atom_site_label
_atom_site_type_symbol
_atom_site_fract_x
_atom_site_fract_y
_atom_site_fract_z
_atom_site_U_iso_or_equiv
_atom_site_adp_type
_atom_site_occupancy
_atom_site_symmetry_multiplicity
_atom_site_calc_flag
_atom_site_refinement_flags
Ba1 Ba 0.56406(3) 0.57044(2) 0.227264(16) 0.02998(13) Uani 1 1 d .
N1 N 0.6605(5) 0.4512(4) 0.2792(2) 0.0335(11) Uani 1 1 d .
N2 N 0.5337(5) 0.5938(4) 0.3684(2) 0.0297(10) Uani 1 1 d .
N3 N 0.4443(5) 0.6480(4) 0.1477(3) 0.0337(11) Uani 1 1 d .
N4 N 0.6983(5) 0.7850(4) 0.2405(2) 0.0309(11) Uani 1 1 d .
O1 O 0.3066(5) 0.4418(4) 0.2176(3) 0.0531(13) Uani 1 1 d .
O2 O 0.7687(5) 0.5504(3) 0.1505(2) 0.0409(10) Uani 1 1 d .
O3 O 0.4866(5) 0.3939(4) 0.1051(2) 0.0487(12) Uani 1 1 d .
O4 O 1.0248(11) 0.1967(8) 0.0545(5) 0.134(3) Uani 1 1 d .
O5 O 0.4158(10) 0.0649(9) 0.1368(4) 0.131(4) Uani 1 1 d .
C1 C 0.6686(6) 0.4813(4) 0.3493(3) 0.0297(12) Uani 1 1 d .
C2 C 0.7490(6) 0.4364(5) 0.3753(3) 0.0351(13) Uani 1 1 d .
H2 H 0.7702 0.4446 0.4204 0.042 Uiso 1 1 calc R
C3 C 0.7902(7) 0.3768(5) 0.3189(3) 0.0394(15) Uani 1 1 d .
H3 H 0.8441 0.3370 0.3191 0.047 Uiso 1 1 calc R
C4 C 0.7345(7) 0.3888(5) 0.2624(3) 0.0393(15) Uani 1 1 d .
H4 H 0.7470 0.3574 0.2183 0.047 Uiso 1 1 calc R
C5 C 0.6083(6) 0.5503(4) 0.3900(3) 0.0308(12) Uani 1 1 d .
H5 H 0.6237 0.5659 0.4366 0.037 Uiso 1 1 calc R
C6 C 0.4670(6) 0.6530(4) 0.4179(3) 0.0307(13) Uani 1 1 d .
C7 C 0.3358(6) 0.5752(4) 0.4218(3) 0.0308(12) Uani 1 1 d .
C8 C 0.2207(6) 0.6010(4) 0.4256(3) 0.0348(13) Uani 1 1 d .
H8 H 0.2208 0.6641 0.4234 0.042 Uiso 1 1 calc R
C9 C 0.1057(7) 0.5330(5) 0.4325(3) 0.0399(15) Uani 1 1 d .
H9 H 0.0296 0.5511 0.4348 0.048 Uiso 1 1 calc R
C10 C 0.1035(7) 0.4395(5) 0.4360(3) 0.0382(14) Uani 1 1 d .
H10 H 0.0263 0.3947 0.4407 0.046 Uiso 1 1 calc R
C11 C 0.2162(6) 0.4123(5) 0.4324(3) 0.0353(13) Uani 1 1 d .
H11 H 0.2152 0.3489 0.4344 0.042 Uiso 1 1 calc R
C12 C 0.3320(6) 0.4809(5) 0.4258(3) 0.0346(13) Uani 1 1 d .
H12 H 0.4081 0.4627 0.4241 0.042 Uiso 1 1 calc R
C13 C 0.5539(6) 0.7131(4) 0.4895(3) 0.0314(13) Uani 1 1 d .
C14 C 0.5100(6) 0.7069(5) 0.5487(3) 0.0363(14) Uani 1 1 d .
H14 H 0.4279 0.6600 0.5456 0.044 Uiso 1 1 calc R
C15 C 0.5853(7) 0.7687(6) 0.6121(3) 0.0452(16) Uani 1 1 d .
H15 H 0.5535 0.7640 0.6511 0.054 Uiso 1 1 calc R
C16 C 0.7089(7) 0.8380(5) 0.6171(3) 0.0450(16) Uani 1 1 d .
H16 H 0.7600 0.8804 0.6595 0.054 Uiso 1 1 calc R
C17 C 0.7552(7) 0.8436(5) 0.5587(4) 0.0454(16) Uani 1 1 d .
H17 H 0.8384 0.8891 0.5619 0.054 Uiso 1 1 calc R
C18 C 0.6788(7) 0.7818(5) 0.4954(3) 0.0407(15) Uani 1 1 d .
H18 H 0.7112 0.7862 0.4564 0.049 Uiso 1 1 calc R
C19 C 0.4335(6) 0.7318(4) 0.3919(3) 0.0294(12) Uani 1 1 d .
C20 C 0.4425(6) 0.8309(5) 0.4343(3) 0.0358(14) Uani 1 1 d .
H20 H 0.4783 0.8542 0.4801 0.043 Uiso 1 1 calc R
C21 C 0.3997(7) 0.8954(5) 0.4102(4) 0.0415(15) Uani 1 1 d .
H21 H 0.4055 0.9611 0.4398 0.050 Uiso 1 1 calc R
C22 C 0.3483(7) 0.8632(5) 0.3423(4) 0.0427(15) Uani 1 1 d .
H22 H 0.3233 0.9082 0.3258 0.051 Uiso 1 1 calc R
C23 C 0.3342(7) 0.7646(5) 0.2992(4) 0.0405(15) Uani 1 1 d .
H23 H 0.2980 0.7419 0.2536 0.049 Uiso 1 1 calc R
C24 C 0.3745(6) 0.6984(5) 0.3242(3) 0.0349(14) Uani 1 1 d .
H24 H 0.3618 0.6308 0.2952 0.042 Uiso 1 1 calc R
C25 C 0.3261(6) 0.6209(5) 0.1070(3) 0.0371(14) Uani 1 1 d .
H25 H 0.2691 0.5531 0.0863 0.044 Uiso 1 1 calc R
C26 C 0.3012(7) 0.7056(5) 0.1003(4) 0.0443(16) Uani 1 1 d .
H26 H 0.2277 0.7053 0.0749 0.053 Uiso 1 1 calc R
C27 C 0.4088(6) 0.7919(5) 0.1395(3) 0.0369(14) Uani 1 1 d .
H27 H 0.4211 0.8607 0.1454 0.044 Uiso 1 1 calc R
C28 C 0.4950(6) 0.7543(4) 0.1682(3) 0.0325(13) Uani 1 1 d .
C29 C 0.6179(6) 0.8181(4) 0.2136(3) 0.0303(12) Uani 1 1 d .
H29 H 0.6414 0.8894 0.2246 0.036 Uiso 1 1 calc R
C30 C 0.8275(6) 0.8630(4) 0.2806(3) 0.0316(13) Uani 1 1 d .
C31 C 0.9254(7) 0.8727(4) 0.2311(3) 0.0343(14) Uani 1 1 d .
C32 C 1.0559(7) 0.8812(5) 0.2473(3) 0.0418(15) Uani 1 1 d .
H32 H 1.0830 0.8745 0.2875 0.050 Uiso 1 1 calc R
C33 C 1.1467(8) 0.8991(6) 0.2060(4) 0.0540(19) Uani 1 1 d .
H33 H 1.2334 0.9047 0.2186 0.065 Uiso 1 1 calc R
C34 C 1.1091(8) 0.9088(6) 0.1465(4) 0.0532(19) Uani 1 1 d .
H34 H 1.1700 0.9213 0.1185 0.064 Uiso 1 1 calc R
C35 C 0.9805(8) 0.8999(6) 0.1285(4) 0.0515(18) Uani 1 1 d .
H35 H 0.9546 0.9061 0.0879 0.062 Uiso 1 1 calc R
C36 C 0.8891(7) 0.8820(5) 0.1696(3) 0.0432(15) Uani 1 1 d .
H36 H 0.8025 0.8760 0.1563 0.052 Uiso 1 1 calc R
C37 C 0.8162(6) 0.9718(4) 0.3192(3) 0.0316(13) Uani 1 1 d .
C38 C 0.7198(7) 0.9789(5) 0.3599(3) 0.0408(15) Uani 1 1 d .
H38 H 0.6611 0.9188 0.3616 0.049 Uiso 1 1 calc R
C39 C 0.7107(7) 1.0747(5) 0.3978(4) 0.0471(17) Uani 1 1 d .
H39 H 0.6459 1.0783 0.4247 0.057 Uiso 1 1 calc R
C40 C 0.7967(8) 1.1646(5) 0.3961(4) 0.0503(18) Uani 1 1 d .
H40 H 0.7898 1.2287 0.4214 0.060 Uiso 1 1 calc R
C41 C 0.8928(8) 1.1588(5) 0.3564(4) 0.0495(18) Uani 1 1 d .
H41 H 0.9521 1.2192 0.3554 0.059 Uiso 1 1 calc R
C42 C 0.9015(7) 1.0631(5) 0.3179(3) 0.0384(14) Uani 1 1 d .
H42 H 0.9659 1.0601 0.2907 0.046 Uiso 1 1 calc R
C43 C 0.8793(6) 0.8240(4) 0.3324(3) 0.0294(12) Uani 1 1 d .
C44 C 0.8746(6) 0.7189(4) 0.3088(3) 0.0327(13) Uani 1 1 d .
C45 C 0.9276(6) 0.6826(5) 0.3537(3) 0.0373(14) Uani 1 1 d .
H45 H 0.9234 0.6134 0.3386 0.045 Uiso 1 1 calc R
C46 C 0.9866(7) 0.7472(5) 0.4203(3) 0.0398(15) Uani 1 1 d .
H46 H 1.0195 0.7218 0.4500 0.048 Uiso 1 1 calc R
C47 C 0.9946(7) 0.8499(5) 0.4409(3) 0.0420(15) Uani 1 1 d .
H47 H 1.0372 0.8946 0.4846 0.050 Uiso 1 1 calc R
C48 C 0.9415(7) 0.8885(5) 0.3988(3) 0.0389(15) Uani 1 1 d .
H48 H 0.9471 0.9580 0.4148 0.047 Uiso 1 1 calc R
C49 C 0.7523(8) 0.5812(6) 0.0929(4) 0.0538(19) Uani 1 1 d .
H49A H 0.7236 0.6416 0.1059 0.065 Uiso 1 1 calc R
H49B H 0.6873 0.5253 0.0561 0.065 Uiso 1 1 calc R
C50 C 0.8838(8) 0.6061(7) 0.0715(4) 0.058(2) Uani 1 1 d .
H50A H 0.8749 0.5937 0.0233 0.070 Uiso 1 1 calc R
H50B H 0.9374 0.6776 0.0970 0.070 Uiso 1 1 calc R
C51 C 0.9407(10) 0.5329(8) 0.0878(6) 0.081(3) Uani 1 1 d .
H51A H 1.0360 0.5599 0.0963 0.097 Uiso 1 1 calc R
H51B H 0.9118 0.4658 0.0508 0.097 Uiso 1 1 calc R
C52 C 0.8894(8) 0.5245(7) 0.1506(4) 0.056(2) Uani 1 1 d .
H52A H 0.8718 0.4546 0.1500 0.067 Uiso 1 1 calc R
H52B H 0.9532 0.5724 0.1909 0.067 Uiso 1 1 calc R
C53 C 0.3808(9) 0.3730(7) 0.0525(4) 0.058(2) Uani 1 1 d .
H53A H 0.3964 0.4303 0.0367 0.070 Uiso 1 1 calc R
H53B H 0.2982 0.3637 0.0695 0.070 Uiso 1 1 calc R
C54 C 0.3757(12) 0.2769(8) -0.0036(5) 0.086(3) Uani 1 1 d .
H54A H 0.4221 0.2930 -0.0384 0.103 Uiso 1 1 calc R
H54B H 0.2855 0.2340 -0.0241 0.103 Uiso 1 1 calc R
C55 C 0.4416(10) 0.2240(6) 0.0295(4) 0.072(3) Uani 1 1 d .
H55A H 0.4844 0.1829 -0.0019 0.087 Uiso 1 1 calc R
H55B H 0.3793 0.1795 0.0469 0.087 Uiso 1 1 calc R
C56 C 0.5394(9) 0.3118(6) 0.0857(4) 0.060(2) Uani 1 1 d .
H56A H 0.5546 0.2914 0.1237 0.072 Uiso 1 1 calc R
H56B H 0.6224 0.3332 0.0704 0.072 Uiso 1 1 calc R
C57 C 0.1722(8) 0.4362(7) 0.2033(5) 0.071(3) Uani 1 1 d .
H57A H 0.1401 0.4047 0.1547 0.085 Uiso 1 1 calc R
H57B H 0.1649 0.5052 0.2199 0.085 Uiso 1 1 calc R
C58 C 0.0964(10) 0.3735(10) 0.2377(5) 0.099(4) Uani 1 1 d .
H58A H 0.0073 0.3358 0.2131 0.118 Uiso 1 1 calc R
H58B H 0.0934 0.4161 0.2836 0.118 Uiso 1 1 calc R
C59 C 0.1708(11) 0.3000(9) 0.2383(5) 0.093(4) Uani 1 1 d .
H59A H 0.1718 0.2888 0.2809 0.112 Uiso 1 1 calc R
H59B H 0.1305 0.2336 0.2013 0.112 Uiso 1 1 calc R
C60 C 0.3073(9) 0.3511(6) 0.2299(5) 0.070(3) Uani 1 1 d .
H60A H 0.3693 0.3696 0.2707 0.084 Uiso 1 1 calc R
H60B H 0.3325 0.3047 0.1920 0.084 Uiso 1 1 calc R
C61 C 0.9549(19) 0.1049(12) 0.0673(9) 0.166(8) Uani 1 1 d .
H61A H 0.9535 0.1223 0.1155 0.200 Uiso 1 1 calc R
H61B H 0.9983 0.0532 0.0525 0.200 Uiso 1 1 calc R
C62 C 0.8184(16) 0.0638(10) 0.0288(7) 0.116(5) Uani 1 1 d .
H62A H 0.7565 0.0259 0.0501 0.140 Uiso 1 1 calc R
H62B H 0.8127 0.0200 -0.0181 0.140 Uiso 1 1 calc R
C63 C 0.7983(14) 0.1651(11) 0.0345(7) 0.111(5) Uani 1 1 d .
H63A H 0.7366 0.1551 -0.0043 0.134 Uiso 1 1 calc R
H63B H 0.7641 0.1923 0.0756 0.134 Uiso 1 1 calc R
C64 C 0.9283(13) 0.2370(9) 0.0365(6) 0.100(4) Uani 1 1 d .
H64A H 0.9351 0.2424 -0.0076 0.120 Uiso 1 1 calc R
H64B H 0.9411 0.3055 0.0698 0.120 Uiso 1 1 calc R
C65 C 0.4464(11) 0.1254(8) 0.2084(5) 0.081(3) Uani 1 1 d .
H65A H 0.3698 0.1085 0.2295 0.097 Uiso 1 1 calc R
H65B H 0.4736 0.1988 0.2162 0.097 Uiso 1 1 calc R
C66 C 0.5554(10) 0.1000(7) 0.2379(5) 0.071(3) Uani 1 1 d .
H66A H 0.5227 0.0375 0.2478 0.086 Uiso 1 1 calc R
H66B H 0.6075 0.1568 0.2788 0.086 Uiso 1 1 calc R
C67 C 0.6334(11) 0.0840(8) 0.1793(6) 0.081(3) Uani 1 1 d .
H67A H 0.7042 0.1474 0.1859 0.097 Uiso 1 1 calc R
H67B H 0.6706 0.0294 0.1759 0.097 Uiso 1 1 calc R
C68 C 0.5368(14) 0.0547(9) 0.1180(6) 0.101(4) Uani 1 1 d .
H68A H 0.5700 0.0990 0.0930 0.121 Uiso 1 1 calc R
H68B H 0.5231 -0.0165 0.0888 0.121 Uiso 1 1 calc R

loop_
_atom_site_aniso_label
_atom_site_aniso_U_11
_atom_site_aniso_U_22
_atom_site_aniso_U_33
_atom_site_aniso_U_23
_atom_site_aniso_U_13
_atom_site_aniso_U_12
Ba1 0.0314(2) 0.02894(18) 0.0316(2) 0.01348(13) 0.00861(14) 0.00943(14)
N1 0.039(3) 0.034(2) 0.032(3) 0.014(2) 0.010(2) 0.014(2)
N2 0.027(3) 0.031(2) 0.033(3) 0.014(2) 0.003(2) 0.011(2)
N3 0.033(3) 0.032(2) 0.035(3) 0.013(2) 0.003(2) 0.008(2)
N4 0.028(3) 0.028(2) 0.035(3) 0.012(2) 0.007(2) 0.007(2)
O1 0.040(3) 0.048(3) 0.064(3) 0.016(2) 0.013(2) 0.009(2)
O2 0.039(3) 0.050(3) 0.037(2) 0.018(2) 0.012(2) 0.017(2)
O3 0.050(3) 0.042(3) 0.046(3) 0.004(2) 0.004(2) 0.018(2)
O4 0.141(9) 0.125(8) 0.137(9) 0.053(7) 0.009(7) 0.043(7)
O5 0.109(8) 0.176(10) 0.081(6) 0.036(6) 0.024(5) 0.019(7)
C1 0.025(3) 0.029(3) 0.039(3) 0.018(2) 0.006(2) 0.008(2)
C2 0.033(3) 0.039(3) 0.036(3) 0.017(3) 0.012(3) 0.011(3)
C3 0.043(4) 0.041(3) 0.041(3) 0.018(3) 0.015(3) 0.019(3)
C4 0.048(4) 0.039(3) 0.037(3) 0.017(3) 0.015(3) 0.019(3)
C5 0.029(3) 0.034(3) 0.034(3) 0.019(2) 0.012(2) 0.009(2)
C6 0.028(3) 0.031(3) 0.035(3) 0.015(2) 0.014(3) 0.007(2)
C7 0.030(3) 0.031(3) 0.025(3) 0.008(2) 0.007(2) 0.005(2)
C8 0.031(3) 0.031(3) 0.047(4) 0.020(3) 0.017(3) 0.009(2)
C9 0.028(3) 0.043(3) 0.046(4) 0.016(3) 0.009(3) 0.008(3)
C10 0.036(4) 0.033(3) 0.039(3) 0.012(3) 0.012(3) 0.002(3)
C11 0.035(4) 0.034(3) 0.039(3) 0.018(3) 0.004(3) 0.008(3)
C12 0.028(3) 0.035(3) 0.041(3) 0.015(3) 0.007(3) 0.009(3)
C13 0.035(3) 0.029(3) 0.034(3) 0.014(2) 0.007(3) 0.012(2)
C14 0.034(4) 0.039(3) 0.034(3) 0.013(3) 0.009(3) 0.010(3)
C15 0.040(4) 0.055(4) 0.030(3) 0.008(3) 0.006(3) 0.009(3)
C16 0.039(4) 0.048(4) 0.037(3) 0.004(3) -0.007(3) 0.015(3)
C17 0.039(4) 0.041(3) 0.049(4) 0.016(3) 0.003(3) 0.005(3)
C18 0.039(4) 0.038(3) 0.043(4) 0.016(3) 0.013(3) 0.009(3)
C19 0.028(3) 0.030(3) 0.035(3) 0.017(2) 0.015(2) 0.009(2)
C20 0.030(3) 0.033(3) 0.041(3) 0.013(3) 0.009(3) 0.006(2)
C21 0.038(4) 0.033(3) 0.055(4) 0.017(3) 0.015(3) 0.012(3)
C22 0.039(4) 0.043(3) 0.055(4) 0.028(3) 0.010(3) 0.015(3)
C23 0.036(4) 0.052(4) 0.045(4) 0.027(3) 0.015(3) 0.019(3)
C24 0.036(4) 0.037(3) 0.036(3) 0.014(3) 0.016(3) 0.016(3)
C25 0.033(4) 0.034(3) 0.039(3) 0.011(3) 0.000(3) 0.007(3)
C26 0.040(4) 0.043(4) 0.048(4) 0.018(3) 0.001(3) 0.010(3)
C27 0.035(4) 0.035(3) 0.043(3) 0.017(3) 0.005(3) 0.012(3)
C28 0.033(3) 0.032(3) 0.033(3) 0.014(2) 0.011(3) 0.008(2)
C29 0.027(3) 0.030(3) 0.035(3) 0.015(2) 0.009(2) 0.007(2)
C30 0.031(3) 0.031(3) 0.035(3) 0.015(2) 0.010(3) 0.010(2)
C31 0.040(4) 0.028(3) 0.036(3) 0.013(2) 0.015(3) 0.009(3)
C32 0.032(4) 0.052(4) 0.042(4) 0.019(3) 0.008(3) 0.013(3)
C33 0.034(4) 0.075(5) 0.059(5) 0.032(4) 0.017(3) 0.015(4)
C34 0.050(5) 0.072(5) 0.047(4) 0.031(4) 0.025(4) 0.020(4)
C35 0.046(4) 0.072(5) 0.041(4) 0.032(4) 0.014(3) 0.011(4)
C36 0.035(4) 0.053(4) 0.041(4) 0.022(3) 0.007(3) 0.010(3)
C37 0.028(3) 0.029(3) 0.033(3) 0.010(2) -0.001(2) 0.006(2)
C38 0.042(4) 0.032(3) 0.048(4) 0.015(3) 0.018(3) 0.012(3)
C39 0.049(4) 0.040(3) 0.049(4) 0.010(3) 0.017(3) 0.017(3)
C40 0.058(5) 0.034(3) 0.050(4) 0.004(3) 0.003(4) 0.018(3)
C41 0.053(5) 0.025(3) 0.064(5) 0.013(3) 0.008(4) 0.008(3)
C42 0.038(4) 0.029(3) 0.048(4) 0.014(3) 0.013(3) 0.010(3)
C43 0.022(3) 0.032(3) 0.034(3) 0.013(2) 0.010(2) 0.006(2)
C44 0.026(3) 0.031(3) 0.044(3) 0.017(3) 0.009(3) 0.010(2)
C45 0.034(4) 0.030(3) 0.050(4) 0.017(3) 0.006(3) 0.011(3)
C46 0.038(4) 0.044(3) 0.045(4) 0.023(3) 0.009(3) 0.015(3)
C47 0.044(4) 0.045(4) 0.032(3) 0.010(3) -0.002(3) 0.015(3)
C48 0.040(4) 0.035(3) 0.038(3) 0.010(3) 0.011(3) 0.010(3)
C49 0.054(5) 0.063(5) 0.046(4) 0.019(4) 0.011(4) 0.023(4)
C50 0.061(5) 0.068(5) 0.051(4) 0.027(4) 0.034(4) 0.018(4)
C51 0.065(6) 0.099(8) 0.109(8) 0.055(7) 0.056(6) 0.043(6)
C52 0.053(5) 0.066(5) 0.059(5) 0.022(4) 0.015(4) 0.035(4)
C53 0.053(5) 0.067(5) 0.046(4) 0.008(4) -0.006(4) 0.023(4)
C54 0.103(9) 0.085(7) 0.058(6) -0.001(5) -0.010(5) 0.049(6)
C55 0.102(8) 0.039(4) 0.057(5) 0.003(4) 0.004(5) 0.015(4)
C56 0.074(6) 0.045(4) 0.061(5) 0.016(4) 0.001(4) 0.026(4)
C57 0.038(5) 0.075(6) 0.079(6) 0.008(5) 0.016(4) 0.011(4)
C58 0.055(7) 0.138(11) 0.070(7) 0.014(7) 0.032(5) 0.010(7)
C59 0.069(7) 0.109(9) 0.074(7) 0.044(6) 0.000(6) -0.022(6)
C60 0.063(6) 0.048(4) 0.095(7) 0.030(5) 0.023(5) 0.007(4)
C61 0.22(2) 0.094(11) 0.159(15) 0.067(11) -0.049(14) 0.005(12)
C62 0.147(14) 0.088(9) 0.100(10) 0.044(7) 0.020(9) 0.010(9)
C63 0.125(12) 0.126(11) 0.124(11) 0.076(9) 0.069(9) 0.057(10)
C64 0.114(11) 0.070(7) 0.103(9) 0.022(6) -0.009(8) 0.028(7)
C65 0.089(8) 0.081(7) 0.069(6) 0.032(5) 0.016(6) 0.018(6)
C66 0.074(7) 0.060(5) 0.081(7) 0.026(5) 0.012(5) 0.024(5)
C67 0.096(8) 0.064(6) 0.099(8) 0.040(6) 0.038(7) 0.031(6)
C68 0.145(12) 0.072(7) 0.089(8) 0.037(6) 0.060(9) 0.024(7)

loop_
_atom_type_symbol
_atom_type_description
_atom_type_scat_dispersion_real
_atom_type_scat_dispersion_imag
_atom_type_scat_source
Ba Ba -1.0456 8.4617 'International Tables Vol C Tables 4.2.6.8 and 6.1.1.4'
N N 0.0311 0.0180 'International Tables Vol C Tables 4.2.6.8 and 6.1.1.4'
O O 0.0492 0.0322 'International Tables Vol C Tables 4.2.6.8 and 6.1.1.4'
C C 0.0181 0.0091 'International Tables Vol C Tables 4.2.6.8 and 6.1.1.4'
H H 0.0000 0.0000 'International Tables Vol C Tables 4.2.6.8 and 6.1.1.4'

loop_
_geom_angle_atom_site_label_1
_geom_angle_atom_site_label_2
_geom_angle_atom_site_label_3
_geom_angle
N1 Ba1 N3 166.32(15)
N1 Ba1 O1 89.67(16)
N3 Ba1 O1 84.29(16)
N1 Ba1 O3 84.77(15)
N3 Ba1 O3 81.61(15)
O1 Ba1 O3 68.76(15)
N1 Ba1 O2 80.25(14)
N3 Ba1 O2 95.20(14)
O1 Ba1 O2 134.20(14)
O3 Ba1 O2 65.90(14)
N1 Ba1 N4 127.40(15)
N3 Ba1 N4 63.14(15)
O1 Ba1 N4 138.14(15)
O3 Ba1 N4 126.05(14)
O2 Ba1 N4 77.53(13)
N1 Ba1 N2 63.78(14)
N3 Ba1 N2 125.77(14)
O1 Ba1 N2 75.02(15)
O3 Ba1 N2 131.68(14)
O2 Ba1 N2 134.59(13)
N4 Ba1 N2 102.26(13)
N1 Ba1 C44 73.79(15)
N3 Ba1 C44 115.86(15)
O1 Ba1 C44 154.10(16)
O3 Ba1 C44 127.45(14)
O2 Ba1 C44 63.53(14)
N4 Ba1 C44 53.62(14)
N2 Ba1 C44 79.76(14)
C4 N1 C1 105.3(5)
C4 N1 Ba1 138.8(4)
C1 N1 Ba1 113.2(3)
C5 N2 C6 118.0(5)
C5 N2 Ba1 108.3(4)
C6 N2 Ba1 133.2(3)
C25 N3 C28 104.8(5)
C25 N3 Ba1 138.7(4)
C28 N3 Ba1 113.0(4)
C29 N4 C30 117.4(5)
C29 N4 Ba1 109.5(4)
C30 N4 Ba1 132.2(3)
C60 O1 C57 108.3(6)
C60 O1 Ba1 111.1(5)
C57 O1 Ba1 140.7(5)
C49 O2 C52 107.9(5)
C49 O2 Ba1 110.3(4)
C52 O2 Ba1 141.7(4)
C56 O3 C53 108.7(6)
C56 O3 Ba1 127.7(4)
C53 O3 Ba1 123.6(4)
C64 O4 C61 106.7(12)
C68 O5 C65 105.2(10)
N1 C1 C2 110.4(5)
N1 C1 C5 125.3(5)
C2 C1 C5 124.2(6)
C3 C2 C1 105.7(6)
C3 C2 H2 127.2
C1 C2 H2 127.2
C4 C3 C2 106.5(6)
C4 C3 H3 126.8
C2 C3 H3 126.8
N1 C4 C3 112.2(6)
N1 C4 H4 123.9
C3 C4 H4 123.9
N2 C5 C1 126.5(6)
N2 C5 H5 116.8
C1 C5 H5 116.8
N2 C6 C19 109.0(4)
N2 C6 C13 112.4(5)
C19 C6 C13 108.4(5)
N2 C6 C7 108.2(5)
C19 C6 C7 108.3(5)
C13 C6 C7 110.4(5)
C12 C7 C8 118.0(5)
C12 C7 C6 120.9(6)
C8 C7 C6 121.1(5)
C9 C8 C7 120.5(6)
C9 C8 H8 119.7
C7 C8 H8 119.7
C10 C9 C8 120.7(6)
C10 C9 H9 119.6
C8 C9 H9 119.6
C9 C10 C11 119.8(6)
C9 C10 H10 120.1
C11 C10 H10 120.1
C10 C11 C12 119.4(6)
C10 C11 H11 120.3
C12 C11 H11 120.3
C7 C12 C11 121.5(6)
C7 C12 H12 119.2
C11 C12 H12 119.2
C14 C13 C18 118.1(6)
C14 C13 C6 123.1(5)
C18 C13 C6 118.6(5)
C15 C14 C13 121.6(6)
C15 C14 H14 119.2
C13 C14 H14 119.2
C14 C15 C16 119.5(6)
C14 C15 H15 120.2
C16 C15 H15 120.2
C17 C16 C15 119.6(6)
C17 C16 H16 120.2
C15 C16 H16 120.2
C16 C17 C18 120.5(7)
C16 C17 H17 119.7
C18 C17 H17 119.7
C17 C18 C13 120.6(6)
C17 C18 H18 119.7
C13 C18 H18 119.7
C20 C19 C24 117.4(6)
C20 C19 C6 123.2(5)
C24 C19 C6 118.9(5)
C21 C20 C19 121.4(6)
C21 C20 H20 119.3
C19 C20 H20 119.3
C20 C21 C22 120.4(6)
C20 C21 H21 119.8
C22 C21 H21 119.8
C23 C22 C21 119.8(6)
C23 C22 H22 120.1
C21 C22 H22 120.1
C22 C23 C24 119.6(6)
C22 C23 H23 120.2
C24 C23 H23 120.2
C23 C24 C19 121.3(6)
C23 C24 H24 119.4
C19 C24 H24 119.4
N3 C25 C26 112.4(6)
N3 C25 H25 123.8
C26 C25 H25 123.8
C25 C26 C27 106.0(6)
C25 C26 H26 127.0
C27 C26 H26 127.0
C26 C27 C28 106.5(6)
C26 C27 H27 126.7
C28 C27 H27 126.7
N3 C28 C27 110.3(5)
N3 C28 C29 124.7(6)
C27 C28 C29 124.9(5)
N4 C29 C28 125.8(5)
N4 C29 H29 117.1
C28 C29 H29 117.1
N4 C30 C43 108.9(4)
N4 C30 C31 108.3(5)
C43 C30 C31 109.0(5)
N4 C30 C37 112.4(5)
C43 C30 C37 109.0(5)
C31 C30 C37 109.1(5)
C32 C31 C36 116.5(6)
C32 C31 C30 122.2(6)
C36 C31 C30 121.0(6)
C33 C32 C31 122.5(7)
C33 C32 H32 118.8
C31 C32 H32 118.8
C34 C33 C32 119.9(7)
C34 C33 H33 120.0
C32 C33 H33 120.0
C33 C34 C35 119.3(7)
C33 C34 H34 120.4
C35 C34 H34 120.4
C34 C35 C36 121.1(7)
C34 C35 H35 119.4
C36 C35 H35 119.4
C35 C36 C31 120.7(7)
C35 C36 H36 119.7
C31 C36 H36 119.7
C42 C37 C38 117.9(6)
C42 C37 C30 123.3(6)
C38 C37 C30 118.8(5)
C39 C38 C37 120.6(6)
C39 C38 H38 119.7
C37 C38 H38 119.7
C40 C39 C38 120.7(7)
C40 C39 H39 119.6
C38 C39 H39 119.6
C39 C40 C41 119.3(6)
C39 C40 H40 120.3
C41 C40 H40 120.3
C40 C41 C42 120.2(6)
C40 C41 H41 119.9
C42 C41 H41 119.9
C37 C42 C41 121.3(6)
C37 C42 H42 119.3
C41 C42 H42 119.3
C48 C43 C44 118.6(6)
C48 C43 C30 123.5(5)
C44 C43 C30 117.6(5)
C45 C44 C43 119.0(6)
C45 C44 Ba1 114.4(4)
C43 C44 Ba1 107.6(4)
C46 C45 C44 121.7(6)
C46 C45 H45 119.1
C44 C45 H45 119.1
C47 C46 C45 118.0(6)
C47 C46 H46 121.0
C45 C46 H46 121.0
C46 C47 C48 122.1(6)
C46 C47 H47 118.9
C48 C47 H47 118.9
C47 C48 C43 120.4(6)
C47 C48 H48 119.8
C43 C48 H48 119.8
O2 C49 C50 106.4(6)
O2 C49 H49A 110.5
C50 C49 H49A 110.5
O2 C49 H49B 110.5
C50 C49 H49B 110.5
H49A C49 H49B 108.6
C51 C50 C49 102.6(7)
C51 C50 H50A 111.2
C49 C50 H50A 111.2
C51 C50 H50B 111.2
C49 C50 H50B 111.2
H50A C50 H50B 109.2
C50 C51 C52 104.3(7)
C50 C51 H51A 110.9
C52 C51 H51A 110.9
C50 C51 H51B 110.9
C52 C51 H51B 110.9
H51A C51 H51B 108.9
O2 C52 C51 106.4(6)
O2 C52 H52A 110.4
C51 C52 H52A 110.4
O2 C52 H52B 110.4
C51 C52 H52B 110.4
H52A C52 H52B 108.6
O3 C53 C54 107.0(7)
O3 C53 H53A 110.3
C54 C53 H53A 110.3
O3 C53 H53B 110.3
C54 C53 H53B 110.3
H53A C53 H53B 108.6
C53 C54 C55 104.2(7)
C53 C54 H54A 110.9
C55 C54 H54A 110.9
C53 C54 H54B 110.9
C55 C54 H54B 110.9
H54A C54 H54B 108.9
C54 C55 C56 103.0(7)
C54 C55 H55A 111.2
C56 C55 H55A 111.2
C54 C55 H55B 111.2
C56 C55 H55B 111.2
H55A C55 H55B 109.1
O3 C56 C55 107.0(7)
O3 C56 H56A 110.3
C55 C56 H56A 110.3
O3 C56 H56B 110.3
C55 C56 H56B 110.3
H56A C56 H56B 108.6
O1 C57 C58 106.9(9)
O1 C57 H57A 110.3
C58 C57 H57A 110.3
O1 C57 H57B 110.3
C58 C57 H57B 110.3
H57A C57 H57B 108.6
C57 C58 C59 103.5(8)
C57 C58 H58A 111.1
C59 C58 H58A 111.1
C57 C58 H58B 111.1
C59 C58 H58B 111.1
H58A C58 H58B 109.0
C60 C59 C58 105.7(9)
C60 C59 H59A 110.6
C58 C59 H59A 110.6
C60 C59 H59B 110.6
C58 C59 H59B 110.6
H59A C59 H59B 108.7
O1 C60 C59 106.8(8)
O1 C60 H60A 110.4
C59 C60 H60A 110.4
O1 C60 H60B 110.4
C59 C60 H60B 110.4
H60A C60 H60B 108.6
O4 C61 C62 107.9(12)
O4 C61 H61A 110.1
C62 C61 H61A 110.1
O4 C61 H61B 110.1
C62 C61 H61B 110.1
H61A C61 H61B 108.4
C61 C62 C63 99.2(12)
C61 C62 H62A 111.9
C63 C62 H62A 111.9
C61 C62 H62B 111.9
C63 C62 H62B 111.9
H62A C62 H62B 109.6
C64 C63 C62 106.4(11)
C64 C63 H63A 110.5
C62 C63 H63A 110.5
C64 C63 H63B 110.5
C62 C63 H63B 110.5
H63A C63 H63B 108.6
O4 C64 C63 107.5(10)
O4 C64 H64A 110.2
C63 C64 H64A 110.2
O4 C64 H64B 110.2
C63 C64 H64B 110.2
H64A C64 H64B 108.5
O5 C65 C66 107.4(9)
O5 C65 H65A 110.2
C66 C65 H65A 110.2
O5 C65 H65B 110.2
C66 C65 H65B 110.2
H65A C65 H65B 108.5
C65 C66 C67 100.4(8)
C65 C66 H66A 111.7
C67 C66 H66A 111.7
C65 C66 H66B 111.7
C67 C66 H66B 111.7
H66A C66 H66B 109.5
C68 C67 C66 104.9(9)
C68 C67 H67A 110.8
C66 C67 H67A 110.8
C68 C67 H67B 110.8
C66 C67 H67B 110.8
H67A C67 H67B 108.8
O5 C68 C67 109.8(9)
O5 C68 H68A 109.7
C67 C68 H68A 109.7
O5 C68 H68B 109.7
C67 C68 H68B 109.7
H68A C68 H68B 108.2

loop_
_geom_bond_atom_site_label_1
_geom_bond_atom_site_label_2
_geom_bond_distance
Ba1 N1 2.731(5)
Ba1 N3 2.762(5)
Ba1 O1 2.812(5)
Ba1 O3 2.830(4)
Ba1 O2 2.842(4)
Ba1 N4 2.933(5)
Ba1 N2 2.946(5)
Ba1 C44 3.389(6)
N1 C4 1.348(8)
N1 C1 1.392(7)
N2 C5 1.304(7)
N2 C6 1.481(7)
N3 C25 1.371(8)
N3 C28 1.377(7)
N4 C29 1.293(8)
N4 C30 1.499(8)
O1 C60 1.424(9)
O1 C57 1.436(10)
O2 C49 1.452(8)
O2 C52 1.455(8)
O3 C56 1.414(8)
O3 C53 1.437(9)
O4 C64 1.422(13)
O4 C61 1.448(16)
O5 C68 1.420(14)
O5 C65 1.437(12)
C1 C2 1.411(8)
C1 C5 1.424(8)
C2 C3 1.402(8)
C2 H2 0.9300
C3 C4 1.395(9)
C3 H3 0.9300
C4 H4 0.9300
C5 H5 0.9300
C6 C19 1.542(8)
C6 C13 1.555(8)
C6 C7 1.559(8)
C7 C12 1.387(8)
C7 C8 1.395(8)
C8 C9 1.393(8)
C8 H8 0.9300
C9 C10 1.375(9)
C9 H9 0.9300
C10 C11 1.380(9)
C10 H10 0.9300
C11 C12 1.401(8)
C11 H11 0.9300
C12 H12 0.9300
C13 C14 1.388(8)
C13 C18 1.393(9)
C14 C15 1.383(9)
C14 H14 0.9300
C15 C16 1.390(10)
C15 H15 0.9300
C16 C17 1.379(10)
C16 H16 0.9300
C17 C18 1.386(9)
C17 H17 0.9300
C18 H18 0.9300
C19 C20 1.385(8)
C19 C24 1.396(9)
C20 C21 1.376(9)
C20 H20 0.9300
C21 C22 1.379(10)
C21 H21 0.9300
C22 C23 1.372(9)
C22 H22 0.9300
C23 C24 1.394(9)
C23 H23 0.9300
C24 H24 0.9300
C25 C26 1.379(9)
C25 H25 0.9300
C26 C27 1.396(9)
C26 H26 0.9300
C27 C28 1.408(9)
C27 H27 0.9300
C28 C29 1.443(8)
C29 H29 0.9300
C30 C43 1.538(8)
C30 C31 1.542(8)
C30 C37 1.556(8)
C31 C32 1.388(9)
C31 C36 1.402(9)
C32 C33 1.378(9)
C32 H32 0.9300
C33 C34 1.367(10)
C33 H33 0.9300
C34 C35 1.374(10)
C34 H34 0.9300
C35 C36 1.379(9)
C35 H35 0.9300
C36 H36 0.9300
C37 C42 1.386(8)
C37 C38 1.394(9)
C38 C39 1.386(9)
C38 H38 0.9300
C39 C40 1.376(10)
C39 H39 0.9300
C40 C41 1.376(10)
C40 H40 0.9300
C41 C42 1.386(8)
C41 H41 0.9300
C42 H42 0.9300
C43 C48 1.397(8)
C43 C44 1.418(8)
C44 C45 1.398(8)
C45 C46 1.393(9)
C45 H45 0.9300
C46 C47 1.376(9)
C46 H46 0.9300
C47 C48 1.378(9)
C47 H47 0.9300
C48 H48 0.9300
C49 C50 1.495(10)
C49 H49A 0.9700
C49 H49B 0.9700
C50 C51 1.489(12)
C50 H50A 0.9700
C50 H50B 0.9700
C51 C52 1.501(11)
C51 H51A 0.9700
C51 H51B 0.9700
C52 H52A 0.9700
C52 H52B 0.9700
C53 C54 1.481(11)
C53 H53A 0.9700
C53 H53B 0.9700
C54 C55 1.484(12)
C54 H54A 0.9700
C54 H54B 0.9700
C55 C56 1.486(11)
C55 H55A 0.9700
C55 H55B 0.9700
C56 H56A 0.9700
C56 H56B 0.9700
C57 C58 1.454(13)
C57 H57A 0.9700
C57 H57B 0.9700
C58 C59 1.510(16)
C58 H58A 0.9700
C58 H58B 0.9700
C59 C60 1.494(12)
C59 H59A 0.9700
C59 H59B 0.9700
C60 H60A 0.9700
C60 H60B 0.9700
C61 C62 1.487(19)
C61 H61A 0.9700
C61 H61B 0.9700
C62 C63 1.512(16)
C62 H62A 0.9700
C62 H62B 0.9700
C63 C64 1.473(16)
C63 H63A 0.9700
C63 H63B 0.9700
C64 H64A 0.9700
C64 H64B 0.9700
C65 C66 1.492(13)
C65 H65A 0.9700
C65 H65B 0.9700
C66 C67 1.532(12)
C66 H66A 0.9700
C66 H66B 0.9700
C67 C68 1.474(15)
C67 H67A 0.9700
C67 H67B 0.9700
C68 H68A 0.9700
C68 H68B 0.9700

loop_
_geom_torsion_atom_site_label_1
_geom_torsion_atom_site_label_2
_geom_torsion_atom_site_label_3
_geom_torsion_atom_site_label_4
_geom_torsion
N3 Ba1 N1 C4 52.6(10)
O1 Ba1 N1 C4 116.2(7)
O3 Ba1 N1 C4 47.5(7)
O2 Ba1 N1 C4 -18.9(6)
N4 Ba1 N1 C4 -84.8(7)
N2 Ba1 N1 C4 -170.3(7)
C44 Ba1 N1 C4 -84.0(7)
N3 Ba1 N1 C1 -149.9(6)
O1 Ba1 N1 C1 -86.3(4)
O3 Ba1 N1 C1 -155.0(4)
O2 Ba1 N1 C1 138.6(4)
N4 Ba1 N1 C1 72.6(4)
N2 Ba1 N1 C1 -12.9(4)
C44 Ba1 N1 C1 73.5(4)
N1 Ba1 N2 C5 13.6(4)
N3 Ba1 N2 C5 -177.8(4)
O1 Ba1 N2 C5 110.8(4)
O3 Ba1 N2 C5 68.6(4)
O2 Ba1 N2 C5 -27.8(5)
N4 Ba1 N2 C5 -112.2(4)
C44 Ba1 N2 C5 -63.2(4)
N1 Ba1 N2 C6 -174.9(5)
N3 Ba1 N2 C6 -6.3(5)
O1 Ba1 N2 C6 -77.7(5)
O3 Ba1 N2 C6 -119.9(5)
O2 Ba1 N2 C6 143.8(4)
N4 Ba1 N2 C6 59.3(5)
C44 Ba1 N2 C6 108.3(5)
N1 Ba1 N3 C25 47.9(10)
O1 Ba1 N3 C25 -16.2(6)
O3 Ba1 N3 C25 53.1(6)
O2 Ba1 N3 C25 117.7(6)
N4 Ba1 N3 C25 -169.1(7)
N2 Ba1 N3 C25 -83.2(6)
C44 Ba1 N3 C25 -179.2(6)
N1 Ba1 N3 C28 -157.7(6)
O1 Ba1 N3 C28 138.2(4)
O3 Ba1 N3 C28 -152.5(4)
O2 Ba1 N3 C28 -87.9(4)
N4 Ba1 N3 C28 -14.7(4)
N2 Ba1 N3 C28 71.2(4)
C44 Ba1 N3 C28 -24.8(4)
N1 Ba1 N4 C29 -175.1(4)
N3 Ba1 N4 C29 15.2(4)
O1 Ba1 N4 C29 -27.7(5)
O3 Ba1 N4 C29 70.4(4)
O2 Ba1 N4 C29 117.7(4)
N2 Ba1 N4 C29 -108.8(4)
C44 Ba1 N4 C29 -176.1(4)
N1 Ba1 N4 C30 -6.6(5)
N3 Ba1 N4 C30 -176.3(5)
O1 Ba1 N4 C30 140.8(4)
O3 Ba1 N4 C30 -121.1(5)
O2 Ba1 N4 C30 -73.8(5)
N2 Ba1 N4 C30 59.6(5)
C44 Ba1 N4 C30 -7.6(4)
N1 Ba1 O1 C60 -10.0(5)
N3 Ba1 O1 C60 157.7(5)
O3 Ba1 O1 C60 74.5(5)
O2 Ba1 O1 C60 66.0(6)
N4 Ba1 O1 C60 -164.7(5)
N2 Ba1 O1 C60 -72.9(5)
C44 Ba1 O1 C60 -59.4(6)
N1 Ba1 O1 C57 171.2(8)
N3 Ba1 O1 C57 -21.1(8)
O3 Ba1 O1 C57 -104.3(8)
O2 Ba1 O1 C57 -112.8(7)
N4 Ba1 O1 C57 16.5(8)
N2 Ba1 O1 C57 108.3(8)
C44 Ba1 O1 C57 121.8(8)
N1 Ba1 O2 C49 165.2(4)
N3 Ba1 O2 C49 -1.8(4)
O1 Ba1 O2 C49 85.3(5)
O3 Ba1 O2 C49 76.6(4)
N4 Ba1 O2 C49 -62.8(4)
N2 Ba1 O2 C49 -157.8(4)
C44 Ba1 O2 C49 -118.1(4)
N1 Ba1 O2 C52 -19.1(7)
N3 Ba1 O2 C52 173.9(7)
O1 Ba1 O2 C52 -99.0(7)
O3 Ba1 O2 C52 -107.7(7)
N4 Ba1 O2 C52 112.9(7)
N2 Ba1 O2 C52 17.9(8)
C44 Ba1 O2 C52 57.5(7)
N1 Ba1 O3 C56 -22.6(6)
N3 Ba1 O3 C56 158.6(6)
O1 Ba1 O3 C56 -114.3(6)
O2 Ba1 O3 C56 59.0(6)
N4 Ba1 O3 C56 110.8(6)
N2 Ba1 O3 C56 -70.1(6)
C44 Ba1 O3 C56 42.3(7)
N1 Ba1 O3 C53 155.6(6)
N3 Ba1 O3 C53 -23.2(6)
O1 Ba1 O3 C53 63.9(6)
O2 Ba1 O3 C53 -122.7(6)
N4 Ba1 O3 C53 -70.9(6)
N2 Ba1 O3 C53 108.1(6)
C44 Ba1 O3 C53 -139.4(6)
C4 N1 C1 C2 0.0(7)
Ba1 N1 C1 C2 -164.8(4)
C4 N1 C1 C5 178.2(6)
Ba1 N1 C1 C5 13.3(7)
N1 C1 C2 C3 -0.3(7)
C5 C1 C2 C3 -178.4(6)
C1 C2 C3 C4 0.4(7)
C1 N1 C4 C3 0.2(7)
Ba1 N1 C4 C3 158.8(5)
C2 C3 C4 N1 -0.4(8)
C6 N2 C5 C1 172.6(5)
Ba1 N2 C5 C1 -14.4(7)
N1 C1 C5 N2 2.0(10)
C2 C1 C5 N2 179.9(6)
C5 N2 C6 C19 157.1(5)
Ba1 N2 C6 C19 -13.8(7)
C5 N2 C6 C13 36.8(7)
Ba1 N2 C6 C13 -134.1(4)
C5 N2 C6 C7 -85.4(6)
Ba1 N2 C6 C7 103.7(5)
N2 C6 C7 C12 44.7(7)
C19 C6 C7 C12 162.6(5)
C13 C6 C7 C12 -78.8(7)
N2 C6 C7 C8 -139.2(6)
C19 C6 C7 C8 -21.3(7)
C13 C6 C7 C8 97.4(7)
C12 C7 C8 C9 -0.5(9)
C6 C7 C8 C9 -176.8(6)
C7 C8 C9 C10 0.1(10)
C8 C9 C10 C11 -0.1(10)
C9 C10 C11 C12 0.5(9)
C8 C7 C12 C11 0.9(9)
C6 C7 C12 C11 177.1(5)
C10 C11 C12 C7 -0.9(9)
N2 C6 C13 C14 -129.1(6)
C19 C6 C13 C14 110.4(6)
C7 C6 C13 C14 -8.2(8)
N2 C6 C13 C18 55.3(7)
C19 C6 C13 C18 -65.2(7)
C7 C6 C13 C18 176.2(5)
C18 C13 C14 C15 1.8(10)
C6 C13 C14 C15 -173.8(6)
C13 C14 C15 C16 -0.9(11)
C14 C15 C16 C17 -0.6(11)
C15 C16 C17 C18 1.0(11)
C16 C17 C18 C13 0.0(11)
C14 C13 C18 C17 -1.4(10)
C6 C13 C18 C17 174.4(6)
N2 C6 C19 C20 -142.0(6)
C13 C6 C19 C20 -19.4(8)
C7 C6 C19 C20 100.5(6)
N2 C6 C19 C24 47.0(7)
C13 C6 C19 C24 169.6(5)
C7 C6 C19 C24 -70.5(6)
C24 C19 C20 C21 -2.5(9)
C6 C19 C20 C21 -173.6(6)
C19 C20 C21 C22 -1.1(10)
C20 C21 C22 C23 3.0(10)
C21 C22 C23 C24 -1.3(10)
C22 C23 C24 C19 -2.4(10)
C20 C19 C24 C23 4.2(9)
C6 C19 C24 C23 175.7(6)
C28 N3 C25 C26 0.8(7)
Ba1 N3 C25 C26 156.5(5)
N3 C25 C26 C27 -0.6(8)
C25 C26 C27 C28 0.2(8)
C25 N3 C28 C27 -0.6(7)
Ba1 N3 C28 C27 -163.5(4)
C25 N3 C28 C29 178.3(6)
Ba1 N3 C28 C29 15.4(7)
C26 C27 C28 N3 0.3(7)
C26 C27 C28 C29 -178.6(6)
C30 N4 C29 C28 173.8(5)
Ba1 N4 C29 C28 -15.8(7)
N3 C28 C29 N4 1.3(10)
C27 C28 C29 N4 -180.0(6)
C29 N4 C30 C43 155.0(5)
Ba1 N4 C30 C43 -12.8(7)
C29 N4 C30 C31 -86.5(6)
Ba1 N4 C30 C31 105.7(5)
C29 N4 C30 C37 34.1(7)
Ba1 N4 C30 C37 -133.7(4)
N4 C30 C31 C32 -139.4(6)
C43 C30 C31 C32 -21.1(8)
C37 C30 C31 C32 97.9(7)
N4 C30 C31 C36 46.0(7)
C43 C30 C31 C36 164.4(6)
C37 C30 C31 C36 -76.7(7)
C36 C31 C32 C33 0.8(10)
C30 C31 C32 C33 -174.0(6)
C31 C32 C33 C34 -0.3(12)
C32 C33 C34 C35 -0.3(13)
C33 C34 C35 C36 0.4(13)
C34 C35 C36 C31 0.2(12)
C32 C31 C36 C35 -0.8(10)
C30 C31 C36 C35 174.1(6)
N4 C30 C37 C42 -132.0(6)
C43 C30 C37 C42 107.1(7)
C31 C30 C37 C42 -11.9(8)
N4 C30 C37 C38 51.4(8)
C43 C30 C37 C38 -69.5(7)
C31 C30 C37 C38 171.5(6)
C42 C37 C38 C39 -0.1(10)
C30 C37 C38 C39 176.7(6)
C37 C38 C39 C40 -0.1(12)
C38 C39 C40 C41 -0.3(12)
C39 C40 C41 C42 0.9(12)
C38 C37 C42 C41 0.7(10)
C30 C37 C42 C41 -175.9(6)
C40 C41 C42 C37 -1.2(11)
N4 C30 C43 C48 -140.2(6)
C31 C30 C43 C48 101.8(6)
C37 C30 C43 C48 -17.2(8)
N4 C30 C43 C44 46.1(7)
C31 C30 C43 C44 -71.9(6)
C37 C30 C43 C44 169.1(5)
C48 C43 C44 C45 2.5(9)
C30 C43 C44 C45 176.5(5)
C48 C43 C44 Ba1 134.6(5)
C30 C43 C44 Ba1 -51.4(6)
N1 Ba1 C44 C45 -16.3(4)
N3 Ba1 C44 C45 174.1(4)
O1 Ba1 C44 C45 36.0(6)
O3 Ba1 C44 C45 -86.2(5)
O2 Ba1 C44 C45 -103.3(4)
N4 Ba1 C44 C45 162.9(5)
N2 Ba1 C44 C45 49.2(4)
N1 Ba1 C44 C43 -150.8(4)
N3 Ba1 C44 C43 39.6(4)
O1 Ba1 C44 C43 -98.6(5)
O3 Ba1 C44 C43 139.2(4)
O2 Ba1 C44 C43 122.2(4)
N4 Ba1 C44 C43 28.3(4)
N2 Ba1 C44 C43 -85.3(4)
C43 C44 C45 C46 -1.0(9)
Ba1 C44 C45 C46 -130.1(5)
C44 C45 C46 C47 -1.7(10)
C45 C46 C47 C48 2.9(11)
C46 C47 C48 C43 -1.4(11)
C44 C43 C48 C47 -1.3(9)
C30 C43 C48 C47 -175.0(6)
C52 O2 C49 C50 -17.6(8)
Ba1 O2 C49 C50 159.6(5)
O2 C49 C50 C51 32.4(9)
C49 C50 C51 C52 -34.4(10)
C49 O2 C52 C51 -4.3(9)
Ba1 O2 C52 C51 180.0(6)
C50 C51 C52 O2 24.5(10)
C56 O3 C53 C54 -4.0(10)
Ba1 O3 C53 C54 177.4(6)
O3 C53 C54 C55 22.3(11)
C53 C54 C55 C56 -31.1(11)
C53 O3 C56 C55 -16.1(9)
Ba1 O3 C56 C55 162.4(5)
C54 C55 C56 O3 29.5(10)
C60 O1 C57 C58 27.2(10)
Ba1 O1 C57 C58 -153.9(7)
O1 C57 C58 C59 -29.9(10)
C57 C58 C59 C60 21.8(11)
C57 O1 C60 C59 -12.5(10)
Ba1 O1 C60 C59 168.3(6)
C58 C59 C60 O1 -6.1(11)
C64 O4 C61 C62 24.7(18)
O4 C61 C62 C63 -34.4(17)
C61 C62 C63 C64 31.6(15)
C61 O4 C64 C63 -3.3(16)
C62 C63 C64 O4 -18.6(15)
C68 O5 C65 C66 -31.9(12)
O5 C65 C66 C67 35.1(10)
C65 C66 C67 C68 -24.9(10)
C65 O5 C68 C67 14.7(13)
C66 C67 C68 O5 7.2(12)
